data_7044656
loop_
_publ_author_name
'Xiao, Ying-Hui'
'Deng, Zhaopeng'
'Zhu, Zhi-Biao'
'Huo, Li-Hua'
'Gao, Shan'

_publ_section_title
;
 Rare Earth Metal-Organic Complexes Constructed from Hydroxyl and Carboxyl
 Modified Arenesulfonate: Syntheses, Structure Evolutions, Ultraviolet,
 Visible and Near-Infrared Luminescence
;
_journal_name_full 'Dalton Transactions'
_journal_paper_doi 10.1039/C7DT03254D
_journal_year 2017
_chemical_formula_moiety 'C7 H5 O6 S, H14 O11 S Tm, 3(H2 O)'
_chemical_formula_sum 'C7 H25 O20 S2 Tm'
_chemical_formula_weight 662.32
_chemical_name_systematic
; 
 ? 
;
_space_group_IT_number 14
_symmetry_cell_setting monoclinic
_symmetry_space_group_name_Hall '-P 2ybc'
_symmetry_space_group_name_H-M 'P 1 21/c 1'
_atom_sites_solution_hydrogens geom
_atom_sites_solution_primary direct
_atom_sites_solution_secondary difmap
_audit_creation_method SHELXL-97
_audit_update_record
;
2017-05-13 deposited with the CCDC.
2017-11-06 downloaded from the CCDC.
;
_cell_angle_alpha 90.00
_cell_angle_beta 101.022(6)
_cell_angle_gamma 90.00
_cell_formula_units_Z 4
_cell_length_a 21.5538(13)
_cell_length_b 7.6181(5)
_cell_length_c 12.2261(9)
_cell_measurement_reflns_used 1971
_cell_measurement_temperature 295(2)
_cell_measurement_theta_max 28.47
_cell_measurement_theta_min 3.57
_cell_volume 1970.5(2)
_computing_cell_refinement
;
CrysAlis Pro (Agilent, 2013)
;
_computing_data_collection
;
CrysAlis Pro (Agilent, 2013)
;
_computing_data_reduction
;
CrysAlis Pro (Agilent, 2013)
;
_computing_molecular_graphics '(K. Brandenburg, Diamond 3.1, 2009)'
_computing_publication_material '(K. Brandenburg, Diamond 3.1, 2009)'
_computing_structure_refinement 'SHELXL-97 (Sheldrick, 1997)'
_computing_structure_solution 'SHELXS-97 (Sheldrick, 1990)'
_diffrn_ambient_temperature 295(2)
_diffrn_detector_area_resol_mean 16.1954
_diffrn_measured_fraction_theta_full 0.997
_diffrn_measured_fraction_theta_max 0.997
_diffrn_measurement_device_type 'Xcalibur, Eos'
_diffrn_measurement_method '\w scans'
_diffrn_radiation_monochromator graphite
_diffrn_radiation_source 'Enhance (Mo) X-ray Source'
_diffrn_radiation_type MoK\a
_diffrn_radiation_wavelength 0.71073
_diffrn_reflns_av_R_equivalents 0.0665
_diffrn_reflns_av_sigmaI/netI 0.1049
_diffrn_reflns_limit_h_max 25
_diffrn_reflns_limit_h_min -20
_diffrn_reflns_limit_k_max 4
_diffrn_reflns_limit_k_min -9
_diffrn_reflns_limit_l_max 14
_diffrn_reflns_limit_l_min -11
_diffrn_reflns_number 5871
_diffrn_reflns_theta_full 25.01
_diffrn_reflns_theta_max 25.01
_diffrn_reflns_theta_min 3.21
_exptl_absorpt_coefficient_mu 4.813
_exptl_absorpt_correction_T_max 0.5321
_exptl_absorpt_correction_T_min 0.4174
_exptl_absorpt_correction_type multi-scan
_exptl_absorpt_process_details
; 
CrysAlis Pro (Agilent, 2013)
Empirical absorption correction using spherical harmonics,
 implemented in SCALE3 ABSPACK scaling algorithm. 
;
_exptl_crystal_colour colorless
_exptl_crystal_density_diffrn 2.233
_exptl_crystal_density_method 'not measured'
_exptl_crystal_description prism
_exptl_crystal_F_000 1312
_exptl_crystal_size_max 0.22
_exptl_crystal_size_mid 0.17
_exptl_crystal_size_min 0.15
_refine_diff_density_max 5.274
_refine_diff_density_min -4.104
_refine_diff_density_rms 0.364
_refine_ls_extinction_method none
_refine_ls_goodness_of_fit_ref 1.020
_refine_ls_hydrogen_treatment mixed
_refine_ls_matrix_type full
_refine_ls_number_parameters 307
_refine_ls_number_reflns 3459
_refine_ls_number_restraints 29
_refine_ls_restrained_S_all 1.016
_refine_ls_R_factor_all 0.0936
_refine_ls_R_factor_gt 0.0788
_refine_ls_shift/su_max 0.001
_refine_ls_shift/su_mean 0.000
_refine_ls_structure_factor_coef Fsqd
_refine_ls_weighting_details 'calc w=1/[\s^2^(Fo^2^)+(0.1364P)^2^+0.0000P] where P=(Fo^2^+2Fc^2^)/3'
_refine_ls_weighting_scheme calc
_refine_ls_wR_factor_gt 0.1993
_refine_ls_wR_factor_ref 0.2142
_reflns_number_gt 2709
_reflns_number_total 3459
_reflns_threshold_expression >2sigma(I)
_cod_data_source_file c7dt03254d2.cif
_cod_data_source_block 3-Tm
_cod_original_sg_symbol_H-M 'P 21/c'
_cod_database_code 7044656

loop_
_symmetry_equiv_pos_as_xyz
'x, y, z'
'-x, y+1/2, -z+1/2'
'-x, -y, -z'
'x, -y-1/2, z-1/2'

loop_
_atom_site_label
_atom_site_type_symbol
_atom_site_fract_x
_atom_site_fract_y
_atom_site_fract_z
_atom_site_U_iso_or_equiv
_atom_site_adp_type
_atom_site_occupancy
_atom_site_symmetry_multiplicity
_atom_site_calc_flag
_atom_site_refinement_flags
Tm1 Tm 0.34891(2) 0.40849(7) 0.65882(5) 0.0202(3) Uani 1 1 d .
S1 S 0.15687(13) 0.6437(5) 0.3199(3) 0.0195(7) Uani 1 1 d .
S2 S 0.41105(14) 0.7966(4) 0.8092(3) 0.0257(7) Uani 1 1 d .
O1W O 0.4285(5) 0.4476(16) 0.5594(10) 0.040(3) Uani 1 1 d D
H1W1 H 0.427(7) 0.49(2) 0.496(7) 0.060 Uiso 1 1 d D
H1W2 H 0.460(5) 0.377(19) 0.573(12) 0.060 Uiso 1 1 d D
O1 O 0.2054(4) 0.5688(13) 0.2669(9) 0.032(2) Uani 1 1 d .
O2W O 0.4351(4) 0.2692(13) 0.7641(10) 0.038(3) Uani 1 1 d D
H2W1 H 0.467(4) 0.324(16) 0.749(15) 0.058 Uiso 1 1 d D
H2W2 H 0.446(6) 0.164(7) 0.782(15) 0.058 Uiso 1 1 d D
O2 O 0.1693(4) 0.8205(13) 0.3612(8) 0.033(2) Uani 1 1 d .
O3W O 0.3545(5) 0.1449(18) 0.5648(13) 0.069(4) Uani 1 1 d .
H3W1 H 0.3820 0.0910 0.6119 0.104 Uiso 1 1 d R
H3W2 H 0.3201 0.0873 0.5565 0.104 Uiso 1 1 d R
O3 O 0.1426(4) 0.5228(12) 0.4055(7) 0.027(2) Uani 1 1 d .
O4W O 0.3061(5) 0.2189(14) 0.7758(11) 0.052(3) Uani 1 1 d .
H4W1 H 0.2692 0.1754 0.7676 0.077 Uiso 1 1 d R
H4W2 H 0.3324 0.1351 0.7916 0.077 Uiso 1 1 d R
O4 O 0.1415(4) 0.8395(13) 0.1104(7) 0.025(2) Uani 1 1 d D
H4O H 0.137(7) 0.879(18) 0.044(4) 0.037 Uiso 1 1 d D
O5W O 0.2473(5) 0.3357(16) 0.5554(10) 0.050(3) Uani 1 1 d .
H5W1 H 0.2280 0.4158 0.5139 0.075 Uiso 1 1 d R
H5W2 H 0.2214 0.2520 0.5569 0.075 Uiso 1 1 d R
O5 O -0.0750(4) 0.7952(14) -0.1125(9) 0.037(3) Uani 1 1 d D
H5O H -0.110(4) 0.78(2) -0.158(11) 0.056 Uiso 1 1 d D
O6W O 0.3172(5) 0.6277(15) 0.5246(9) 0.037(3) Uani 1 1 d D
H6W1 H 0.330(7) 0.614(18) 0.464(7) 0.055 Uiso 1 1 d D
H6W2 H 0.293(6) 0.717(13) 0.519(11) 0.055 Uiso 1 1 d D
O6 O -0.1323(4) 0.6413(13) -0.0110(9) 0.035(2) Uani 1 1 d .
O7 O 0.4041(4) 0.6190(12) 0.7642(9) 0.030(2) Uani 1 1 d .
O7W O 0.2767(4) 0.5788(12) 0.7331(10) 0.032(2) Uani 1 1 d D
H7W1 H 0.2372(15) 0.567(15) 0.710(14) 0.049 Uiso 1 1 d D
H7W2 H 0.285(5) 0.686(5) 0.750(13) 0.049 Uiso 1 1 d D
O8 O 0.4402(5) 0.9092(13) 0.7374(13) 0.051(4) Uani 1 1 d .
O8W O 0.2498(4) -0.0815(11) 0.5592(9) 0.032(2) Uani 1 1 d .
H8W1 H 0.2329 -0.0812 0.6165 0.048 Uiso 1 1 d R
H8W2 H 0.2222 -0.1126 0.5033 0.048 Uiso 1 1 d R
O9 O 0.3477(4) 0.8655(12) 0.8188(8) 0.0237(19) Uani 1 1 d .
O9W O -0.1743(4) 0.6818(14) 0.2162(8) 0.035(2) Uani 1 1 d D
H9W1 H -0.166(7) 0.650(17) 0.154(6) 0.052 Uiso 1 1 d D
H9W2 H -0.188(7) 0.787(7) 0.211(11) 0.052 Uiso 1 1 d D
O10 O 0.4517(4) 0.7936(15) 0.9155(9) 0.044(3) Uani 1 1 d U
O10W O 0.5427(16) 0.549(6) 1.023(4) 0.28(2) Uani 1 1 d U
HAW H 0.5126 0.6230 1.0110 0.425 Uiso 1 1 d R
HBW H 0.5491 0.5186 1.0910 0.425 Uiso 1 1 d R
C1 C 0.0870(5) 0.6590(16) 0.2172(11) 0.021(3) Uani 1 1 d .
C2 C 0.0865(5) 0.7567(17) 0.1227(9) 0.019(3) Uani 1 1 d .
C3 C 0.0322(5) 0.7764(17) 0.0428(12) 0.026(3) Uani 1 1 d .
H3 H 0.0320 0.8469 -0.0193 0.031 Uiso 1 1 calc R
C4 C -0.0232(5) 0.6867(17) 0.0575(11) 0.023(3) Uani 1 1 d .
C5 C -0.0229(6) 0.5827(16) 0.1514(13) 0.027(3) Uani 1 1 d .
H5 H -0.0591 0.5219 0.1601 0.032 Uiso 1 1 calc R
C6 C 0.0318(5) 0.5709(15) 0.2317(12) 0.021(3) Uani 1 1 d .
H6 H 0.0321 0.5044 0.2956 0.025 Uiso 1 1 calc R
C7 C -0.0821(6) 0.7053(18) -0.0236(11) 0.025(3) Uani 1 1 d .

loop_
_atom_site_aniso_label
_atom_site_aniso_U_11
_atom_site_aniso_U_22
_atom_site_aniso_U_33
_atom_site_aniso_U_23
_atom_site_aniso_U_13
_atom_site_aniso_U_12
Tm1 0.0218(4) 0.0126(4) 0.0274(4) -0.0017(2) 0.0081(2) -0.00145(18)
S1 0.0230(15) 0.0185(17) 0.0167(16) 0.0009(12) 0.0027(11) 0.0001(12)
S2 0.0199(15) 0.0164(17) 0.039(2) -0.0071(14) 0.0015(12) 0.0007(12)
O1W 0.037(6) 0.040(7) 0.052(8) 0.019(5) 0.028(5) 0.014(4)
O1 0.027(5) 0.042(7) 0.031(6) 0.004(4) 0.013(4) 0.017(4)
O2W 0.032(5) 0.020(6) 0.064(8) 0.017(5) 0.011(5) 0.004(4)
O2 0.040(5) 0.022(5) 0.032(6) -0.004(4) -0.006(4) -0.001(4)
O3W 0.044(7) 0.057(8) 0.112(12) -0.047(8) 0.027(6) -0.014(6)
O3 0.040(5) 0.020(5) 0.022(5) 0.010(4) 0.011(4) -0.002(4)
O4W 0.054(7) 0.027(7) 0.088(10) 0.011(6) 0.049(6) -0.002(5)
O4 0.021(4) 0.031(6) 0.021(5) 0.008(4) 0.002(3) -0.007(4)
O5W 0.041(6) 0.034(7) 0.068(9) 0.015(6) -0.009(5) -0.014(5)
O5 0.030(5) 0.042(7) 0.039(6) 0.013(5) 0.005(4) -0.005(5)
O6W 0.047(7) 0.038(6) 0.025(6) 0.009(5) 0.008(4) 0.020(5)
O6 0.018(5) 0.029(6) 0.054(7) 0.011(5) -0.008(4) -0.011(4)
O7 0.015(4) 0.019(5) 0.053(7) -0.012(4) 0.004(4) 0.003(3)
O7W 0.031(5) 0.025(6) 0.046(7) -0.015(4) 0.018(4) -0.002(4)
O8 0.041(7) 0.025(7) 0.096(11) 0.012(6) 0.034(7) -0.003(4)
O8W 0.024(5) 0.031(6) 0.041(7) 0.000(4) 0.006(4) 0.001(4)
O9 0.019(4) 0.022(5) 0.032(6) -0.006(4) 0.009(3) 0.008(3)
O9W 0.030(5) 0.032(6) 0.042(7) 0.001(5) 0.005(4) 0.003(4)
O10 0.040(4) 0.044(4) 0.046(4) -0.006(3) 0.001(3) 0.004(3)
O10W 0.28(2) 0.28(2) 0.29(2) 0.001(4) 0.054(6) 0.000(4)
C1 0.026(6) 0.007(6) 0.029(7) 0.000(5) 0.000(5) 0.000(5)
C2 0.014(5) 0.025(7) 0.015(6) -0.001(5) 0.000(4) -0.002(5)
C3 0.024(6) 0.022(7) 0.036(8) 0.007(6) 0.012(5) 0.002(5)
C4 0.020(6) 0.015(7) 0.035(8) 0.002(6) 0.007(5) -0.006(5)
C5 0.012(6) 0.021(8) 0.049(10) -0.004(6) 0.006(5) -0.012(4)
C6 0.022(6) 0.015(7) 0.030(8) 0.009(5) 0.013(5) -0.005(4)
C7 0.031(7) 0.021(7) 0.023(7) -0.012(6) 0.007(5) 0.003(5)

loop_
_atom_type_symbol
_atom_type_description
_atom_type_scat_dispersion_real
_atom_type_scat_dispersion_imag
_atom_type_scat_source
C C 0.0033 0.0016 'International Tables Vol C Tables 4.2.6.8 and 6.1.1.4'
H H 0.0000 0.0000 'International Tables Vol C Tables 4.2.6.8 and 6.1.1.4'
O O 0.0106 0.0060 'International Tables Vol C Tables 4.2.6.8 and 6.1.1.4'
S S 0.1246 0.1234 'International Tables Vol C Tables 4.2.6.8 and 6.1.1.4'
Tm Tm -0.3139 5.2483 'International Tables Vol C Tables 4.2.6.8 and 6.1.1.4'

loop_
_geom_angle_atom_site_label_1
_geom_angle_atom_site_label_2
_geom_angle_atom_site_label_3
_geom_angle
O7 Tm1 O1W 81.1(4)
O7 Tm1 O2W 74.2(4)
O1W Tm1 O2W 75.7(4)
O7 Tm1 O3W 145.7(4)
O1W Tm1 O3W 74.8(4)
O2W Tm1 O3W 76.5(5)
O7 Tm1 O7W 72.5(3)
O1W Tm1 O7W 138.7(4)
O2W Tm1 O7W 124.3(4)
O3W Tm1 O7W 140.5(3)
O7 Tm1 O4W 108.4(4)
O1W Tm1 O4W 145.3(4)
O2W Tm1 O4W 75.2(4)
O3W Tm1 O4W 80.4(5)
O7W Tm1 O4W 74.7(4)
O7 Tm1 O6W 86.8(4)
O1W Tm1 O6W 71.7(4)
O2W Tm1 O6W 144.3(4)
O3W Tm1 O6W 107.7(5)
O7W Tm1 O6W 75.6(4)
O4W Tm1 O6W 140.3(4)
O7 Tm1 O5W 143.5(4)
O1W Tm1 O5W 116.9(4)
O2W Tm1 O5W 138.8(4)
O3W Tm1 O5W 70.4(4)
O7W Tm1 O5W 73.9(4)
O4W Tm1 O5W 75.6(4)
O6W Tm1 O5W 71.3(4)
O2 S1 O1 115.0(6)
O2 S1 O3 112.6(6)
O1 S1 O3 109.8(6)
O2 S1 C1 105.2(6)
O1 S1 C1 107.3(6)
O3 S1 C1 106.3(6)
O10 S2 O8 107.4(8)
O10 S2 O7 109.3(6)
O8 S2 O7 110.3(7)
O10 S2 O9 110.3(6)
O8 S2 O9 110.4(6)
O7 S2 O9 109.1(5)
Tm1 O1W H1W1 129(9)
Tm1 O1W H1W2 117(10)
H1W1 O1W H1W2 109.8(19)
Tm1 O2W H2W1 104(10)
Tm1 O2W H2W2 136(10)
H2W1 O2W H2W2 109.6(19)
Tm1 O3W H3W1 100.2
Tm1 O3W H3W2 112.2
H3W1 O3W H3W2 108.1
Tm1 O4W H4W1 129.6
Tm1 O4W H4W2 106.2
H4W1 O4W H4W2 107.6
C2 O4 H4O 108(10)
Tm1 O5W H5W1 116.5
Tm1 O5W H5W2 134.9
H5W1 O5W H5W2 107.6
C7 O5 H5O 105(10)
Tm1 O6W H6W1 115(8)
Tm1 O6W H6W2 136(9)
H6W1 O6W H6W2 109.2(18)
S2 O7 Tm1 152.0(6)
Tm1 O7W H7W1 121(10)
Tm1 O7W H7W2 120(9)
H7W1 O7W H7W2 109.6(19)
H8W1 O8W H8W2 108.6
H9W1 O9W H9W2 109.2(18)
HAW O10W HBW 108.9
C2 C1 C6 119.6(11)
C2 C1 S1 120.1(9)
C6 C1 S1 120.3(10)
C1 C2 O4 118.1(9)
C1 C2 C3 121.6(11)
O4 C2 C3 120.2(11)
C2 C3 C4 118.6(12)
C2 C3 H3 120.7
C4 C3 H3 120.7
C5 C4 C3 120.5(11)
C5 C4 C7 118.7(11)
C3 C4 C7 120.7(12)
C6 C5 C4 119.3(11)
C6 C5 H5 120.4
C4 C5 H5 120.4
C5 C6 C1 120.4(12)
C5 C6 H6 119.8
C1 C6 H6 119.8
O6 C7 O5 123.8(11)
O6 C7 C4 123.4(13)
O5 C7 C4 112.8(11)

loop_
_geom_bond_atom_site_label_1
_geom_bond_atom_site_label_2
_geom_bond_distance
Tm1 O7 2.249(9)
Tm1 O1W 2.303(9)
Tm1 O2W 2.307(10)
Tm1 O3W 2.328(12)
Tm1 O7W 2.339(9)
Tm1 O4W 2.342(10)
Tm1 O6W 2.349(10)
Tm1 O5W 2.375(10)
S1 O2 1.446(10)
S1 O1 1.448(9)
S1 O3 1.470(9)
S1 C1 1.770(12)
S2 O10 1.422(10)
S2 O8 1.453(12)
S2 O7 1.457(9)
S2 O9 1.488(8)
O1W H1W1 0.85(7)
O1W H1W2 0.85(7)
O2W H2W1 0.85(7)
O2W H2W2 0.85(7)
O3W H3W1 0.8500
O3W H3W2 0.8500
O4W H4W1 0.8500
O4W H4W2 0.8501
O4 C2 1.376(13)
O4 H4O 0.85(7)
O5W H5W1 0.8500
O5W H5W2 0.8499
O5 C7 1.318(17)
O5 H5O 0.85(7)
O6W H6W1 0.85(7)
O6W H6W2 0.85(7)
O6 C7 1.223(15)
O7W H7W1 0.85(7)
O7W H7W2 0.85(7)
O8W H8W1 0.8501
O8W H8W2 0.8500
O9W H9W1 0.85(7)
O9W H9W2 0.85(7)
O10W HAW 0.8500
O10W HBW 0.8500
C1 C2 1.372(17)
C1 C6 1.406(16)
C2 C3 1.382(16)
C3 C4 1.417(16)
C3 H3 0.9300
C4 C5 1.394(19)
C4 C7 1.461(17)
C5 C6 1.386(19)
C5 H5 0.9300
C6 H6 0.9300

loop_
_geom_hbond_atom_site_label_D
_geom_hbond_atom_site_label_H
_geom_hbond_atom_site_label_A
_geom_hbond_distance_DH
_geom_hbond_distance_HA
_geom_hbond_distance_DA
_geom_hbond_angle_DHA
_geom_hbond_site_symmetry_A
O1W H1W1 O10 0.85(7) 2.02(11) 2.752(15) 144(17) 4_575
O1W H1W2 O10 0.85(7) 1.99(7) 2.800(14) 158(16) 2_646
O2W H2W1 O8 0.85(7) 2.08(6) 2.894(16) 159(15) 2_646
O2W H2W2 O8 0.85(7) 2.01(10) 2.766(16) 148(17) 1_545
O3W H3W1 O8 0.85 2.26 3.10(2) 168.9 1_545
O3W H3W1 O2W 0.85 2.41 2.870(17) 114.7 .
O3W H3W2 O8W 0.85 1.99 2.830(15) 168.3 .
O4W H4W1 O1 0.85 2.31 3.073(13) 149.0 4_566
O4W H4W1 O9W 0.85 2.36 2.961(14) 128.2 3_566
O4W H4W2 O9 0.85 2.10 2.854(14) 148.1 1_545
O4 H4O O3 0.85(7) 1.88(3) 2.721(13) 169(14) 4_575
O5W H5W1 O3 0.85 2.21 2.984(14) 151.7 .
O5W H5W2 O6 0.85 2.07 2.849(13) 151.3 2_545
O5W H5W2 O8W 0.85 2.61 3.179(15) 125.2 .
O5 H5O O9W 0.85(7) 1.88(6) 2.699(13) 161(17) 4_575
O6W H6W1 O9 0.85(7) 1.89(4) 2.720(14) 166(12) 4_575
O6W H6W2 O8W 0.85(7) 1.91(5) 2.725(13) 161(13) 1_565
O7W H7W1 O4 0.85(7) 2.30(7) 3.077(13) 152(13) 4_576
O7W H7W1 O9W 0.85(7) 2.59(13) 3.119(14) 121(12) 3_566
O7W H7W2 O9 0.85(7) 1.99(6) 2.756(13) 149(11) .
O7W H7W2 O1 0.85(7) 2.58(10) 3.161(13) 127(10) 4_576
O8W H8W1 O1 0.85 2.04 2.883(15) 171.3 4_566
O8W H8W2 O2 0.85 1.95 2.797(14) 171.0 1_545
O9W H9W1 O6 0.85(7) 2.27(5) 3.097(15) 164(14) .
O9W H9W1 O2 0.85(7) 2.51(13) 2.920(14) 110(11) 2_545
O9W H9W2 O1 0.85(7) 2.21(4) 3.039(15) 166(15) 2
O9W H9W2 O3 0.85(7) 2.60(12) 3.133(14) 122(11) 2
O10W HAW O10 0.85 2.05 2.84(4) 154.6 .
O10W HBW O7 0.85 2.14 2.93(4) 155.2 3_667
O10W HBW O2W 0.85 2.37 2.91(5) 121.2 3_667

loop_
_geom_torsion_atom_site_label_1
_geom_torsion_atom_site_label_2
_geom_torsion_atom_site_label_3
_geom_torsion_atom_site_label_4
_geom_torsion
O10 S2 O7 Tm1 150.7(13)
O8 S2 O7 Tm1 -91.5(15)
O9 S2 O7 Tm1 30.0(16)
O1W Tm1 O7 S2 113.1(15)
O2W Tm1 O7 S2 -169.4(15)
O3W Tm1 O7 S2 158.5(13)
O7W Tm1 O7 S2 -34.7(14)
O4W Tm1 O7 S2 -101.4(14)
O6W Tm1 O7 S2 41.1(15)
O5W Tm1 O7 S2 -10.9(18)
O2 S1 C1 C2 63.6(12)
O1 S1 C1 C2 -59.3(12)
O3 S1 C1 C2 -176.8(10)
O2 S1 C1 C6 -116.6(11)
O1 S1 C1 C6 120.5(11)
O3 S1 C1 C6 3.1(12)
C6 C1 C2 O4 -179.2(11)
S1 C1 C2 O4 0.6(17)
C6 C1 C2 C3 2(2)
S1 C1 C2 C3 -177.7(10)
C1 C2 C3 C4 -3(2)
O4 C2 C3 C4 178.9(11)
C2 C3 C4 C5 1(2)
C2 C3 C4 C7 179.0(12)
C3 C4 C5 C6 1(2)
C7 C4 C5 C6 -176.8(11)
C4 C5 C6 C1 -2(2)
C2 C1 C6 C5 -0.1(19)
S1 C1 C6 C5 -180.0(10)
C5 C4 C7 O6 4(2)
C3 C4 C7 O6 -174.5(13)
C5 C4 C7 O5 -175.0(12)
C3 C4 C7 O5 6.8(18)
